data_7235852
loop_
_publ_author_name
'Connell, Arthur'
'Holliman, Peter J.'
'Jones, Eurig W.'
'Furnell, Leo'
'Kershaw, Christopher'
'Davies, Matthew L.'
'Gwenin, Christopher D.'
'Pitak, Mateusz B.'
'Coles, Simon J.'
'Cooke, Graeme'

_publ_section_title
;
 Multiple linker half-squarylium dyes for dye-sensitized solar cells; are
 two linkers better than one?
;
_journal_issue 6
_journal_name_full 'Journal of Materials Chemistry A'
_journal_page_first 2883
_journal_paper_doi 10.1039/C4TA06896C
_journal_volume 3
_journal_year 2015
_chemical_formula_moiety 'C31 H36 N3 O4, C6 H16 N'
_chemical_formula_sum 'C37 H52 N4 O4'
_chemical_formula_weight 616.82
_space_group_crystal_system triclinic
_space_group_IT_number 2
_space_group_name_Hall '-P 1'
_space_group_name_H-M_alt 'P -1'
_atom_sites_solution_hydrogens mixed
_audit_creation_method SHELXL-2013
_audit_update_record
;
2014-10-22 deposited with the CCDC.
2014-12-19 downloaded from the CCDC.
;
_cell_angle_alpha 105.290(7)
_cell_angle_beta 92.938(7)
_cell_angle_gamma 113.173(8)
_cell_formula_units_Z 2
_cell_length_a 11.3712(6)
_cell_length_b 12.1738(6)
_cell_length_c 14.8030(10)
_cell_measurement_reflns_used 23518
_cell_measurement_temperature 100(2)
_cell_measurement_theta_max 27.7
_cell_measurement_theta_min 3.2
_cell_volume 1789.2(2)
_computing_cell_refinement 'CrystalClear-SM Expert 3.1 b27 (Rigaku, 2012)'
_computing_data_collection 'CrystalClear-SM Expert 3.1 b27 (Rigaku, 2012)'
_computing_data_reduction 'CrystalClear-SM Expert 3.1 b27 (Rigaku, 2012)'
_computing_publication_material 'WinGX, ver.2013.3 (L.J. Farrugia, J.App.Cryst.(2012),45,849-854)'
_computing_structure_refinement 'SHELXL-2013 (Sheldrick, 2013)'
_computing_structure_solution 'SUPERFLIP (Palatinus, L. & Chapuis, G. (2007). J. Appl. Cryst. 40, 786-790)'
_diffrn_ambient_temperature 100(2)
_diffrn_detector CCD
_diffrn_detector_area_resol_mean 28.5714
_diffrn_measured_fraction_theta_full 0.998
_diffrn_measured_fraction_theta_max 0.998
_diffrn_measurement_device
;
AFC12 (Right): Kappa 3 circle
;
_diffrn_measurement_device_type
;
Rigaku Saturn724+ (2x2 bin mode)
;
_diffrn_measurement_method 'profile data from \w-scans'
_diffrn_measurement_specimen_support Mitegen
_diffrn_radiation_monochromator Confocal
_diffrn_radiation_type 'Mo K\a'
_diffrn_radiation_wavelength 0.71075
_diffrn_reflns_av_R_equivalents 0.0882
_diffrn_reflns_av_unetI/netI 0.0867
_diffrn_reflns_Laue_measured_fraction_full 0.998
_diffrn_reflns_Laue_measured_fraction_max 0.998
_diffrn_reflns_limit_h_max 14
_diffrn_reflns_limit_h_min -14
_diffrn_reflns_limit_k_max 15
_diffrn_reflns_limit_k_min -15
_diffrn_reflns_limit_l_max 19
_diffrn_reflns_limit_l_min -13
_diffrn_reflns_number 31053
_diffrn_reflns_point_group_measured_fraction_full 0.998
_diffrn_reflns_point_group_measured_fraction_max 0.998
_diffrn_reflns_theta_full 25.242
_diffrn_reflns_theta_max 27.485
_diffrn_reflns_theta_min 3.188
_diffrn_source 'Rotating Anode'
_diffrn_source_current 55.0
_diffrn_source_power 2.5
_diffrn_source_voltage 45.0
_exptl_absorpt_coefficient_mu 0.074
_exptl_absorpt_correction_T_max 1.000
_exptl_absorpt_correction_T_min 0.617
_exptl_absorpt_correction_type multi-scan
_exptl_absorpt_process_details 'CrystalClear-SM Expert 3.1 b27 (Rigaku, 2012)'
_exptl_crystal_colour yellow
_exptl_crystal_density_diffrn 1.145
_exptl_crystal_description fagment
_exptl_crystal_F_000 668
_exptl_crystal_size_max 0.150
_exptl_crystal_size_mid 0.080
_exptl_crystal_size_min 0.030
_refine_diff_density_max 0.350
_refine_diff_density_min -0.307
_refine_diff_density_rms 0.062
_refine_ls_extinction_method none
_refine_ls_goodness_of_fit_ref 1.025
_refine_ls_hydrogen_treatment mixed
_refine_ls_matrix_type full
_refine_ls_number_parameters 417
_refine_ls_number_reflns 8194
_refine_ls_number_restraints 0
_refine_ls_restrained_S_all 1.025
_refine_ls_R_factor_all 0.0836
_refine_ls_R_factor_gt 0.0617
_refine_ls_shift/su_max 0.000
_refine_ls_shift/su_mean 0.000
_refine_ls_structure_factor_coef Fsqd
_refine_ls_weighting_details 'w=1/[\s^2^(Fo^2^)+(0.0989P)^2^] where P=(Fo^2^+2Fc^2^)/3'
_refine_ls_weighting_scheme calc
_refine_ls_wR_factor_gt 0.1573
_refine_ls_wR_factor_ref 0.1733
_reflns_Friedel_coverage 0.000
_reflns_number_gt 5922
_reflns_number_total 8194
_reflns_threshold_expression 'I > 2\s(I)'
_cod_data_source_file c4ta06896c2.cif
_cod_data_source_block 8polymorph1
_cod_depositor_comments
;
The following automatic conversions were performed:

data item '_exptl_absorpt_correction_type' value 'Multi-scan' was
changed to 'multi-scan' in accordance with the
/home/saulius/struct/COD-crude-data/automatic-downloads/DataCite-retrospective/RSC/depositions/lib/dictionaries/cif_core.dic
dictionary named 'cif_core.dic' version 2.4.2 last updated on
2011-04-26.

Automatic conversion script
Id: cif_fix_values 6909 2019-04-08 15:41:33Z antanas 
;
_cod_database_code 7235852
_shelx_space_group_comment
;
The symmetry employed for this shelxl refinement is uniquely defined
by the following loop, which should always be used as a source of
symmetry information in preference to the above space-group names.
They are only intended as comments.
;
_shelx_estimated_absorpt_t_min 0.989
_shelx_estimated_absorpt_t_max 0.998
_shelxl_version_number 2013-4

loop_
_space_group_symop_operation_xyz
'x, y, z'
'-x, -y, -z'

loop_
_atom_site_label
_atom_site_type_symbol
_atom_site_fract_x
_atom_site_fract_y
_atom_site_fract_z
_atom_site_U_iso_or_equiv
_atom_site_adp_type
_atom_site_occupancy
_atom_site_site_symmetry_order
_atom_site_calc_flag
_atom_site_refinement_flags_posn
_atom_site_refinement_flags_adp
C1 C 0.26012(14) 0.32689(14) 0.90159(11) 0.0225(3) Uani 1 1 d . .
C1A C 0.10999(15) 0.33247(14) 0.77457(12) 0.0250(3) Uani 1 1 d . .
H1A1 H 0.0990 0.3064 0.7043 0.030 Uiso 1 1 calc R U
H1A2 H 0.1599 0.4249 0.7984 0.030 Uiso 1 1 calc R U
C1S C 0.07879(15) -0.04002(14) 0.62597(11) 0.0240(3) Uani 1 1 d . .
C2 C 0.27669(14) 0.43543(14) 0.97063(12) 0.0252(4) Uani 1 1 d . .
H2 H 0.2354 0.4864 0.9600 0.030 Uiso 1 1 calc R U
C2A C -0.02312(15) 0.29818(15) 0.80330(12) 0.0280(4) Uani 1 1 d . .
H2A1 H -0.0129 0.3215 0.8735 0.034 Uiso 1 1 calc R U
H2A2 H -0.0749 0.2062 0.7772 0.034 Uiso 1 1 calc R U
C2S C 0.15286(15) -0.11417(14) 0.59969(12) 0.0262(4) Uani 1 1 d . .
C3 C 0.35649(15) 0.46721(14) 1.05656(11) 0.0259(4) Uani 1 1 d . .
H3 H 0.3701 0.5415 1.1058 0.031 Uiso 1 1 calc R U
C3A C -0.09545(15) 0.36442(15) 0.76750(13) 0.0290(4) Uani 1 1 d . .
H3A1 H -0.1888 0.3206 0.7698 0.035 Uiso 1 1 calc R U
H3A2 H -0.0873 0.3569 0.7001 0.035 Uiso 1 1 calc R U
C3S C 0.03739(16) -0.21328(14) 0.52758(12) 0.0273(4) Uani 1 1 d . .
C4 C 0.41665(14) 0.39228(14) 1.07171(11) 0.0255(4) Uani 1 1 d . .
C4A C -0.04790(16) 0.50352(15) 0.82339(13) 0.0294(4) Uani 1 1 d . .
H4A1 H -0.0621 0.5112 0.8898 0.035 Uiso 1 1 calc R U
H4A2 H 0.0467 0.5468 0.8249 0.035 Uiso 1 1 calc R U
C4S C -0.03176(15) -0.13278(14) 0.55660(11) 0.0253(4) Uani 1 1 d . .
C5 C 0.39852(14) 0.28316(14) 0.99973(11) 0.0254(4) Uani 1 1 d . .
H5 H 0.4399 0.2320 1.0097 0.030 Uiso 1 1 calc R U
C5A C -0.11610(16) 0.56856(15) 0.78143(13) 0.0306(4) Uani 1 1 d . .
H5A1 H -0.2112 0.5196 0.7732 0.037 Uiso 1 1 calc R U
H5A2 H -0.0940 0.5689 0.7177 0.037 Uiso 1 1 calc R U
C5S C -0.15539(15) -0.14652(14) 0.52683(12) 0.0266(4) Uani 1 1 d . .
C6 C 0.32032(14) 0.25099(14) 0.91466(11) 0.0226(3) Uani 1 1 d . .
C6A C -0.08032(17) 0.70308(15) 0.84215(14) 0.0327(4) Uani 1 1 d . .
H6A1 H -0.0954 0.7035 0.9075 0.039 Uiso 1 1 calc R U
H6A2 H 0.0135 0.7538 0.8458 0.039 Uiso 1 1 calc R U
C6S C -0.20200(15) -0.05483(15) 0.56580(12) 0.0286(4) Uani 1 1 d . .
C7 C 0.28600(14) 0.14289(13) 0.82404(11) 0.0232(3) Uani 1 1 d . .
C7A C -0.15698(17) 0.76441(16) 0.80434(13) 0.0332(4) Uani 1 1 d . .
H7A1 H -0.1279 0.7804 0.7453 0.040 Uiso 1 1 calc R U
H7A2 H -0.2501 0.7053 0.7878 0.040 Uiso 1 1 calc R U
C7S C -0.24172(15) -0.25490(15) 0.45270(12) 0.0273(4) Uani 1 1 d . .
C9 C 0.23826(16) 0.01635(14) 0.84279(12) 0.0276(4) Uani 1 1 d . .
H9B H 0.3080 0.0143 0.8830 0.041 Uiso 1 1 calc R U
H9C H 0.2129 -0.0511 0.7822 0.041 Uiso 1 1 calc R U
H9A H 0.1632 0.0047 0.8752 0.041 Uiso 1 1 calc R U
C8A C -0.14214(16) 0.88720(15) 0.87437(14) 0.0328(4) Uani 1 1 d . .
H8A1 H -0.1578 0.8738 0.9366 0.039 Uiso 1 1 calc R U
H8A2 H -0.0514 0.9501 0.8832 0.039 Uiso 1 1 calc R U
C10 C 0.40619(15) 0.16646(14) 0.77507(12) 0.0266(4) Uani 1 1 d . .
H10A H 0.4362 0.2492 0.7655 0.040 Uiso 1 1 calc R U
H10C H 0.3831 0.1014 0.7134 0.040 Uiso 1 1 calc R U
H10B H 0.4756 0.1638 0.8152 0.040 Uiso 1 1 calc R U
C9A C -0.23259(17) 0.94056(16) 0.84475(14) 0.0332(4) Uani 1 1 d . .
H9A1 H -0.3236 0.8783 0.8360 0.040 Uiso 1 1 calc R U
H9A2 H -0.2168 0.9551 0.7829 0.040 Uiso 1 1 calc R U
C8 C 0.18216(14) 0.15889(13) 0.76590(11) 0.0221(3) Uani 1 1 d . .
C10A C -0.21400(17) 1.06326(15) 0.91753(13) 0.0314(4) Uani 1 1 d . .
H10E H -0.2257 1.0489 0.9799 0.038 Uiso 1 1 calc R U
H10D H -0.1236 1.1258 0.9243 0.038 Uiso 1 1 calc R U
C11 C 0.09411(15) 0.07874(14) 0.68554(11) 0.0246(3) Uani 1 1 d . .
H11 H 0.0331 0.1072 0.6664 0.029 Uiso 1 1 calc R U
C11A C -0.30589(17) 1.11784(16) 0.89304(14) 0.0348(4) Uani 1 1 d . .
H11A H -0.3965 1.0570 0.8886 0.042 Uiso 1 1 calc R U
H11B H -0.2961 1.1307 0.8300 0.042 Uiso 1 1 calc R U
C12 C 0.50328(15) 0.42687(15) 1.16227(12) 0.0279(4) Uani 1 1 d . .
C12A C -0.28079(19) 1.24215(17) 0.96637(16) 0.0421(5) Uani 1 1 d . .
H12A H -0.2944 1.2292 1.0283 0.063 Uiso 1 1 calc R U
H12B H -0.3407 1.2748 0.9467 0.063 Uiso 1 1 calc R U
H12C H -0.1911 1.3026 0.9714 0.063 Uiso 1 1 calc R U
C14 C 0.22396(16) 0.58532(15) 0.56414(13) 0.0330(4) Uani 1 1 d . .
H14A H 0.1457 0.5579 0.5163 0.040 Uiso 1 1 calc R U
H14B H 0.2545 0.5179 0.5503 0.040 Uiso 1 1 calc R U
C17 C 0.52102(17) 0.66405(18) 0.60392(15) 0.0386(4) Uani 1 1 d . .
H17A H 0.4646 0.5836 0.6120 0.058 Uiso 1 1 calc R U
H17B H 0.6028 0.7021 0.6491 0.058 Uiso 1 1 calc R U
H17C H 0.5391 0.6500 0.5389 0.058 Uiso 1 1 calc R U
C15 C 0.18766(18) 0.60284(17) 0.66124(14) 0.0386(4) Uani 1 1 d . .
H15A H 0.2594 0.6134 0.7073 0.058 Uiso 1 1 calc R U
H15B H 0.1097 0.5289 0.6604 0.058 Uiso 1 1 calc R U
H15C H 0.1702 0.6776 0.6795 0.058 Uiso 1 1 calc R U
C16 C 0.45412(16) 0.75099(16) 0.62209(13) 0.0325(4) Uani 1 1 d . .
H16A H 0.5137 0.8333 0.6170 0.039 Uiso 1 1 calc R U
H16B H 0.4365 0.7647 0.6880 0.039 Uiso 1 1 calc R U
C18 C 0.34336(18) 0.68664(17) 0.45289(13) 0.0360(4) Uani 1 1 d . .
H18A H 0.2565 0.6522 0.4132 0.043 Uiso 1 1 calc R U
H18B H 0.3805 0.6247 0.4325 0.043 Uiso 1 1 calc R U
C19 C 0.42900(19) 0.80677(19) 0.43568(15) 0.0441(5) Uani 1 1 d . .
H19A H 0.3986 0.8715 0.4622 0.066 Uiso 1 1 calc R U
H19B H 0.4257 0.7928 0.3671 0.066 Uiso 1 1 calc R U
H19C H 0.5186 0.8344 0.4665 0.066 Uiso 1 1 calc R U
N1 N 0.18424(12) 0.27430(11) 0.81069(9) 0.0235(3) Uani 1 1 d . .
N1S N -0.23996(15) 0.01893(14) 0.59785(12) 0.0394(4) Uani 1 1 d . .
N2 N 0.32808(13) 0.70278(12) 0.55469(10) 0.0271(3) Uani 1 1 d . .
N2S N -0.31410(13) -0.34307(13) 0.39365(11) 0.0329(3) Uani 1 1 d . .
O1S O 0.26321(11) -0.10390(10) 0.62362(9) 0.0316(3) Uani 1 1 d . .
O2 O 0.50576(12) 0.52851(10) 1.22705(8) 0.0335(3) Uani 1 1 d . .
H2A H 0.5643 0.5517 1.2739 0.050 Uiso 1 1 calc R U
O2S O 0.01341(12) -0.31453(10) 0.46955(9) 0.0347(3) Uani 1 1 d . .
O1 O 0.56608(12) 0.37160(11) 1.17717(9) 0.0375(3) Uani 1 1 d . .
H2N H 0.3006(18) 0.7689(16) 0.5752(13) 0.029(5) Uiso 1 1 d . .

loop_
_atom_site_aniso_label
_atom_site_aniso_U_11
_atom_site_aniso_U_22
_atom_site_aniso_U_33
_atom_site_aniso_U_23
_atom_site_aniso_U_13
_atom_site_aniso_U_12
C1 0.0157(7) 0.0223(7) 0.0222(8) 0.0040(6) -0.0049(6) 0.0036(6)
C1A 0.0225(8) 0.0220(7) 0.0270(9) 0.0040(6) -0.0059(6) 0.0093(6)
C1S 0.0209(7) 0.0223(7) 0.0235(8) 0.0046(6) -0.0054(6) 0.0065(6)
C2 0.0197(7) 0.0232(7) 0.0271(9) 0.0026(6) -0.0049(6) 0.0079(6)
C2A 0.0237(8) 0.0262(8) 0.0303(9) 0.0052(7) -0.0034(7) 0.0099(6)
C2S 0.0243(8) 0.0230(8) 0.0248(8) 0.0015(6) -0.0051(6) 0.0084(6)
C3 0.0203(7) 0.0240(8) 0.0226(8) 0.0004(6) -0.0040(6) 0.0039(6)
C3A 0.0211(8) 0.0288(8) 0.0332(9) 0.0068(7) -0.0047(7) 0.0093(7)
C3S 0.0259(8) 0.0243(8) 0.0255(9) 0.0035(7) -0.0046(7) 0.0082(6)
C4 0.0181(7) 0.0261(8) 0.0240(8) 0.0037(6) -0.0039(6) 0.0045(6)
C4A 0.0255(8) 0.0290(8) 0.0331(9) 0.0067(7) -0.0015(7) 0.0136(7)
C4S 0.0227(8) 0.0241(8) 0.0221(8) 0.0032(6) -0.0054(6) 0.0065(6)
C5 0.0186(7) 0.0267(8) 0.0256(8) 0.0045(7) -0.0037(6) 0.0076(6)
C5A 0.0248(8) 0.0306(8) 0.0359(10) 0.0093(7) 0.0000(7) 0.0125(7)
C5S 0.0214(8) 0.0248(8) 0.0252(9) 0.0027(7) -0.0065(6) 0.0058(6)
C6 0.0157(7) 0.0216(7) 0.0237(8) 0.0028(6) -0.0031(6) 0.0045(6)
C6A 0.0253(8) 0.0287(8) 0.0414(11) 0.0085(8) -0.0007(7) 0.0111(7)
C6S 0.0203(8) 0.0272(8) 0.0288(9) 0.0032(7) -0.0087(6) 0.0057(6)
C7 0.0191(7) 0.0210(7) 0.0232(8) 0.0011(6) -0.0052(6) 0.0070(6)
C7A 0.0296(9) 0.0326(9) 0.0387(10) 0.0103(8) 0.0024(8) 0.0155(7)
C7S 0.0218(8) 0.0275(8) 0.0252(9) 0.0045(7) -0.0050(7) 0.0067(6)
C9 0.0255(8) 0.0250(8) 0.0277(9) 0.0050(7) -0.0050(7) 0.0095(6)
C8A 0.0248(8) 0.0289(8) 0.0428(11) 0.0100(8) -0.0009(7) 0.0107(7)
C10 0.0219(8) 0.0236(8) 0.0280(9) 0.0019(7) -0.0042(6) 0.0081(6)
C9A 0.0304(9) 0.0310(9) 0.0398(11) 0.0107(8) 0.0011(8) 0.0153(7)
C8 0.0179(7) 0.0205(7) 0.0233(8) 0.0041(6) -0.0032(6) 0.0060(6)
C10A 0.0292(9) 0.0312(9) 0.0351(10) 0.0110(8) 0.0013(7) 0.0142(7)
C11 0.0186(7) 0.0240(7) 0.0256(8) 0.0018(6) -0.0061(6) 0.0084(6)
C11A 0.0274(9) 0.0313(9) 0.0432(11) 0.0070(8) -0.0009(8) 0.0137(7)
C12 0.0212(8) 0.0266(8) 0.0266(9) 0.0045(7) -0.0047(6) 0.0040(6)
C12A 0.0331(10) 0.0351(10) 0.0543(13) 0.0040(9) 0.0003(9) 0.0177(8)
C14 0.0248(8) 0.0260(8) 0.0407(11) 0.0052(7) -0.0044(7) 0.0076(7)
C17 0.0257(9) 0.0458(10) 0.0445(11) 0.0147(9) -0.0021(8) 0.0156(8)
C15 0.0319(9) 0.0368(10) 0.0412(11) 0.0131(8) -0.0029(8) 0.0089(8)
C16 0.0207(8) 0.0340(9) 0.0316(9) 0.0034(7) -0.0090(7) 0.0061(7)
C18 0.0323(9) 0.0424(10) 0.0290(10) 0.0043(8) -0.0050(7) 0.0170(8)
C19 0.0335(10) 0.0597(12) 0.0433(12) 0.0228(10) 0.0065(9) 0.0195(9)
N1 0.0195(6) 0.0222(6) 0.0231(7) 0.0011(5) -0.0073(5) 0.0082(5)
N1S 0.0303(8) 0.0390(8) 0.0403(9) -0.0002(7) -0.0091(7) 0.0157(7)
N2 0.0204(7) 0.0262(7) 0.0294(8) 0.0025(6) -0.0047(6) 0.0096(6)
N2S 0.0251(7) 0.0308(7) 0.0308(8) 0.0026(6) -0.0086(6) 0.0056(6)
O1S 0.0235(6) 0.0286(6) 0.0349(7) -0.0012(5) -0.0090(5) 0.0119(5)
O2 0.0326(7) 0.0297(6) 0.0259(6) -0.0007(5) -0.0125(5) 0.0089(5)
O2S 0.0325(6) 0.0261(6) 0.0345(7) -0.0035(5) -0.0071(5) 0.0111(5)
O1 0.0351(7) 0.0407(7) 0.0311(7) 0.0023(6) -0.0119(5) 0.0181(6)

loop_
_atom_type_symbol
_atom_type_description
_atom_type_scat_dispersion_real
_atom_type_scat_dispersion_imag
_atom_type_scat_source
C C 0.0033 0.0016 'International Tables Vol C Tables 4.2.6.8 and 6.1.1.4'
H H 0.0000 0.0000 'International Tables Vol C Tables 4.2.6.8 and 6.1.1.4'
N N 0.0061 0.0033 'International Tables Vol C Tables 4.2.6.8 and 6.1.1.4'
O O 0.0106 0.0060 'International Tables Vol C Tables 4.2.6.8 and 6.1.1.4'

loop_
_geom_angle_atom_site_label_1
_geom_angle_atom_site_label_2
_geom_angle_atom_site_label_3
_geom_angle
C2 C1 C6 122.76(14)
C2 C1 N1 128.06(15)
C6 C1 N1 109.19(13)
N1 C1A C2A 113.32(13)
N1 C1A H1A1 108.9
C2A C1A H1A1 108.9
N1 C1A H1A2 108.9
C2A C1A H1A2 108.9
H1A1 C1A H1A2 107.7
C11 C1S C4S 127.80(15)
C11 C1S C2S 140.53(14)
C4S C1S C2S 91.46(13)
C1 C2 C3 117.13(15)
C1 C2 H2 121.4
C3 C2 H2 121.4
C1A C2A C3A 111.76(14)
C1A C2A H2A1 109.3
C3A C2A H2A1 109.3
C1A C2A H2A2 109.3
C3A C2A H2A2 109.3
H2A1 C2A H2A2 107.9
O1S C2S C1S 137.11(14)
O1S C2S C3S 133.57(15)
C1S C2S C3S 89.32(12)
C4 C3 C2 121.21(15)
C4 C3 H3 119.4
C2 C3 H3 119.4
C2A C3A C4A 114.64(13)
C2A C3A H3A1 108.6
C4A C3A H3A1 108.6
C2A C3A H3A2 108.6
C4A C3A H3A2 108.6
H3A1 C3A H3A2 107.6
O2S C3S C4S 136.51(15)
O2S C3S C2S 135.48(16)
C4S C3S C2S 88.00(12)
C3 C4 C5 120.15(15)
C3 C4 C12 121.36(15)
C5 C4 C12 118.47(15)
C5A C4A C3A 113.07(14)
C5A C4A H4A1 109.0
C3A C4A H4A1 109.0
C5A C4A H4A2 109.0
C3A C4A H4A2 109.0
H4A1 C4A H4A2 107.8
C5S C4S C1S 135.95(15)
C5S C4S C3S 132.84(14)
C1S C4S C3S 91.20(13)
C6 C5 C4 119.19(15)
C6 C5 H5 120.4
C4 C5 H5 120.4
C4A C5A C6A 113.58(14)
C4A C5A H5A1 108.9
C6A C5A H5A1 108.9
C4A C5A H5A2 108.9
C6A C5A H5A2 108.9
H5A1 C5A H5A2 107.7
C4S C5S C7S 120.19(15)
C4S C5S C6S 123.08(14)
C7S C5S C6S 116.72(14)
C5 C6 C1 119.56(14)
C5 C6 C7 131.23(14)
C1 C6 C7 109.19(13)
C7A C6A C5A 113.51(15)
C7A C6A H6A1 108.9
C5A C6A H6A1 108.9
C7A C6A H6A2 108.9
C5A C6A H6A2 108.9
H6A1 C6A H6A2 107.7
N1S C6S C5S 179.5(2)
C6 C7 C9 112.08(13)
C6 C7 C8 101.18(12)
C9 C7 C8 113.84(12)
C6 C7 C10 108.54(12)
C9 C7 C10 111.19(13)
C8 C7 C10 109.49(13)
C8A C7A C6A 113.48(15)
C8A C7A H7A1 108.9
C6A C7A H7A1 108.9
C8A C7A H7A2 108.9
C6A C7A H7A2 108.9
H7A1 C7A H7A2 107.7
N2S C7S C5S 178.44(19)
C7 C9 H9B 109.5
C7 C9 H9C 109.5
H9B C9 H9C 109.5
C7 C9 H9A 109.5
H9B C9 H9A 109.5
H9C C9 H9A 109.5
C9A C8A C7A 114.60(15)
C9A C8A H8A1 108.6
C7A C8A H8A1 108.6
C9A C8A H8A2 108.6
C7A C8A H8A2 108.6
H8A1 C8A H8A2 107.6
C7 C10 H10A 109.5
C7 C10 H10C 109.5
H10A C10 H10C 109.5
C7 C10 H10B 109.5
H10A C10 H10B 109.5
H10C C10 H10B 109.5
C8A C9A C10A 112.42(15)
C8A C9A H9A1 109.1
C10A C9A H9A1 109.1
C8A C9A H9A2 109.1
C10A C9A H9A2 109.1
H9A1 C9A H9A2 107.9
C11 C8 N1 121.18(14)
C11 C8 C7 130.73(14)
N1 C8 C7 108.05(12)
C11A C10A C9A 114.47(15)
C11A C10A H10E 108.6
C9A C10A H10E 108.6
C11A C10A H10D 108.6
C9A C10A H10D 108.6
H10E C10A H10D 107.6
C8 C11 C1S 130.60(15)
C8 C11 H11 114.7
C1S C11 H11 114.7
C10A C11A C12A 112.42(15)
C10A C11A H11A 109.1
C12A C11A H11A 109.1
C10A C11A H11B 109.1
C12A C11A H11B 109.1
H11A C11A H11B 107.9
O1 C12 O2 122.96(15)
O1 C12 C4 124.60(16)
O2 C12 C4 112.43(15)
C11A C12A H12A 109.5
C11A C12A H12B 109.5
H12A C12A H12B 109.5
C11A C12A H12C 109.5
H12A C12A H12C 109.5
H12B C12A H12C 109.5
C15 C14 N2 112.88(14)
C15 C14 H14A 109.0
N2 C14 H14A 109.0
C15 C14 H14B 109.0
N2 C14 H14B 109.0
H14A C14 H14B 107.8
C16 C17 H17A 109.5
C16 C17 H17B 109.5
H17A C17 H17B 109.5
C16 C17 H17C 109.5
H17A C17 H17C 109.5
H17B C17 H17C 109.5
C14 C15 H15A 109.5
C14 C15 H15B 109.5
H15A C15 H15B 109.5
C14 C15 H15C 109.5
H15A C15 H15C 109.5
H15B C15 H15C 109.5
C17 C16 N2 113.92(14)
C17 C16 H16A 108.8
N2 C16 H16A 108.8
C17 C16 H16B 108.8
N2 C16 H16B 108.8
H16A C16 H16B 107.7
N2 C18 C19 113.25(15)
N2 C18 H18A 108.9
C19 C18 H18A 108.9
N2 C18 H18B 108.9
C19 C18 H18B 108.9
H18A C18 H18B 107.7
C18 C19 H19A 109.5
C18 C19 H19B 109.5
H19A C19 H19B 109.5
C18 C19 H19C 109.5
H19A C19 H19C 109.5
H19B C19 H19C 109.5
C8 N1 C1 110.92(13)
C8 N1 C1A 126.18(13)
C1 N1 C1A 122.70(13)
C18 N2 C14 110.39(13)
C18 N2 C16 113.85(13)
C14 N2 C16 113.72(13)
C18 N2 H2N 107.9(11)
C14 N2 H2N 107.5(11)
C16 N2 H2N 102.8(11)
C12 O2 H2A 109.5

loop_
_geom_bond_atom_site_label_1
_geom_bond_atom_site_label_2
_geom_bond_distance
C1 C2 1.378(2)
C1 C6 1.392(2)
C1 N1 1.3989(19)
C1A N1 1.457(2)
C1A C2A 1.519(2)
C1A H1A1 0.9900
C1A H1A2 0.9900
C1S C11 1.418(2)
C1S C4S 1.431(2)
C1S C2S 1.457(2)
C2 C3 1.392(2)
C2 H2 0.9500
C2A C3A 1.520(2)
C2A H2A1 0.9900
C2A H2A2 0.9900
C2S O1S 1.2342(19)
C2S C3S 1.500(2)
C3 C4 1.391(2)
C3 H3 0.9500
C3A C4A 1.529(2)
C3A H3A1 0.9900
C3A H3A2 0.9900
C3S O2S 1.2184(19)
C3S C4S 1.477(2)
C4 C5 1.399(2)
C4 C12 1.478(2)
C4A C5A 1.519(2)
C4A H4A1 0.9900
C4A H4A2 0.9900
C4S C5S 1.382(2)
C5 C6 1.371(2)
C5 H5 0.9500
C5A C6A 1.522(2)
C5A H5A1 0.9900
C5A H5A2 0.9900
C5S C7S 1.420(2)
C5S C6S 1.420(2)
C6 C7 1.515(2)
C6A C7A 1.521(2)
C6A H6A1 0.9900
C6A H6A2 0.9900
C6S N1S 1.149(2)
C7 C9 1.526(2)
C7 C8 1.529(2)
C7 C10 1.542(2)
C7A C8A 1.518(2)
C7A H7A1 0.9900
C7A H7A2 0.9900
C7S N2S 1.153(2)
C9 H9B 0.9800
C9 H9C 0.9800
C9 H9A 0.9800
C8A C9A 1.517(2)
C8A H8A1 0.9900
C8A H8A2 0.9900
C10 H10A 0.9800
C10 H10C 0.9800
C10 H10B 0.9800
C9A C10A 1.522(2)
C9A H9A1 0.9900
C9A H9A2 0.9900
C8 C11 1.366(2)
C8 N1 1.3766(19)
C10A C11A 1.516(2)
C10A H10E 0.9900
C10A H10D 0.9900
C11 H11 0.9500
C11A C12A 1.520(2)
C11A H11A 0.9900
C11A H11B 0.9900
C12 O1 1.205(2)
C12 O2 1.3399(19)
C12A H12A 0.9800
C12A H12B 0.9800
C12A H12C 0.9800
C14 C15 1.500(3)
C14 N2 1.502(2)
C14 H14A 0.9900
C14 H14B 0.9900
C17 C16 1.509(3)
C17 H17A 0.9800
C17 H17B 0.9800
C17 H17C 0.9800
C15 H15A 0.9800
C15 H15B 0.9800
C15 H15C 0.9800
C16 N2 1.509(2)
C16 H16A 0.9900
C16 H16B 0.9900
C18 N2 1.496(2)
C18 C19 1.501(3)
C18 H18A 0.9900
C18 H18B 0.9900
C19 H19A 0.9800
C19 H19B 0.9800
C19 H19C 0.9800
N2 H2N 0.958(18)
O2 H2A 0.8400

loop_
_geom_hbond_atom_site_label_D
_geom_hbond_atom_site_label_H
_geom_hbond_atom_site_label_A
_geom_hbond_distance_DH
_geom_hbond_distance_HA
_geom_hbond_distance_DA
_geom_hbond_angle_DHA
_geom_hbond_site_symmetry_A
O2 H2A N2S 0.84 1.96 2.7660(18) 159.8 1_666
N2 H2N O1S 0.958(18) 1.748(18) 2.7021(18) 173.8(17) 1_565

loop_
_geom_torsion_atom_site_label_1
_geom_torsion_atom_site_label_2
_geom_torsion_atom_site_label_3
_geom_torsion_atom_site_label_4
_geom_torsion
C6 C1 C2 C3 -0.7(2)
N1 C1 C2 C3 179.09(15)
N1 C1A C2A C3A 177.85(13)
C11 C1S C2S O1S 4.2(4)
C4S C1S C2S O1S 178.8(2)
C11 C1S C2S C3S -175.3(2)
C4S C1S C2S C3S -0.76(13)
C1 C2 C3 C4 0.0(2)
C1A C2A C3A C4A -75.78(19)
O1S C2S C3S O2S -0.1(4)
C1S C2S C3S O2S 179.5(2)
O1S C2S C3S C4S -178.8(2)
C1S C2S C3S C4S 0.74(12)
C2 C3 C4 C5 0.5(2)
C2 C3 C4 C12 178.93(15)
C2A C3A C4A C5A 176.02(15)
C11 C1S C4S C5S -4.2(3)
C2S C1S C4S C5S -179.8(2)
C11 C1S C4S C3S 176.41(16)
C2S C1S C4S C3S 0.77(13)
O2S C3S C4S C5S 1.1(4)
C2S C3S C4S C5S 179.8(2)
O2S C3S C4S C1S -179.5(2)
C2S C3S C4S C1S -0.75(13)
C3 C4 C5 C6 -0.4(2)
C12 C4 C5 C6 -178.82(14)
C3A C4A C5A C6A 173.77(15)
C1S C4S C5S C7S 179.49(18)
C3S C4S C5S C7S -1.3(3)
C1S C4S C5S C6S 0.8(3)
C3S C4S C5S C6S 179.98(17)
C4 C5 C6 C1 -0.3(2)
C4 C5 C6 C7 177.87(15)
C2 C1 C6 C5 0.8(2)
N1 C1 C6 C5 -178.98(14)
C2 C1 C6 C7 -177.70(14)
N1 C1 C6 C7 2.50(17)
C4A C5A C6A C7A -175.18(15)
C5 C6 C7 C9 51.4(2)
C1 C6 C7 C9 -130.31(14)
C5 C6 C7 C8 173.06(16)
C1 C6 C7 C8 -8.65(16)
C5 C6 C7 C10 -71.8(2)
C1 C6 C7 C10 106.50(14)
C5A C6A C7A C8A 168.14(15)
C6A C7A C8A C9A -171.33(15)
C7A C8A C9A C10A 179.80(15)
C6 C7 C8 C11 -165.51(16)
C9 C7 C8 C11 -45.1(2)
C10 C7 C8 C11 80.0(2)
C6 C7 C8 N1 11.96(15)
C9 C7 C8 N1 132.37(14)
C10 C7 C8 N1 -102.48(14)
C8A C9A C10A C11A -177.72(15)
N1 C8 C11 C1S 176.46(16)
C7 C8 C11 C1S -6.3(3)
C4S C1S C11 C8 163.81(17)
C2S C1S C11 C8 -23.1(3)
C9A C10A C11A C12A -178.31(15)
C3 C4 C12 O1 -173.94(16)
C5 C4 C12 O1 4.5(3)
C3 C4 C12 O2 5.5(2)
C5 C4 C12 O2 -176.06(14)
C11 C8 N1 C1 166.29(15)
C7 C8 N1 C1 -11.47(17)
C11 C8 N1 C1A -8.6(2)
C7 C8 N1 C1A 173.62(14)
C2 C1 N1 C8 -174.01(15)
C6 C1 N1 C8 5.78(18)
C2 C1 N1 C1A 1.1(2)
C6 C1 N1 C1A -179.10(13)
C2A C1A N1 C8 89.19(18)
C2A C1A N1 C1 -85.16(17)
C19 C18 N2 C14 170.11(15)
C19 C18 N2 C16 -60.6(2)
C15 C14 N2 C18 -169.90(14)
C15 C14 N2 C16 60.71(19)
C17 C16 N2 C18 -62.42(19)
C17 C16 N2 C14 65.20(19)
